data_7040873
loop_
_publ_author_name
'Xu, Bin'
'Ma, Anjie'
'Jia, Teng'
'Hao, Zhiqiang'
'Gao, Wei'
'Mu, Ying'

_publ_section_title
;
 Synthesis and structural characterization of iron complexes bearing
 N-aryl-phenanthren-o-iminoquinone ligands.
;
_journal_issue 44
_journal_name_full 'Dalton transactions (Cambridge, England : 2003)'
_journal_page_first 17966
_journal_page_last 17973
_journal_paper_doi 10.1039/c6dt03572h
_journal_volume 45
_journal_year 2016
_chemical_formula_moiety '2(C44 H34 Cl Fe N2 O2), C7 H8, 2(Cl4 Fe)'
_chemical_formula_sum 'C95 H76 Cl10 Fe4 N4 O4'
_chemical_formula_weight 1915.49
_space_group_crystal_system triclinic
_space_group_IT_number 2
_space_group_name_Hall '-P 1'
_space_group_name_H-M_alt 'P -1'
_symmetry_space_group_name_Hall '-P 1'
_symmetry_space_group_name_H-M 'P -1'
_atom_sites_solution_hydrogens geom
_audit_creation_date 2016-03-17
_audit_creation_method
;
Olex2 1.2-beta
(compiled 2016.02.19 svn.r3266 for OlexSys, GUI svn.r5155)
;
_audit_update_record
;
2016-03-18 deposited with the CCDC.
2016-10-11 downloaded from the CCDC.
;
_cell_angle_alpha 63.6670(10)
_cell_angle_beta 66.6300(10)
_cell_angle_gamma 68.4790(10)
_cell_formula_units_Z 1
_cell_length_a 13.3556(8)
_cell_length_b 14.2676(8)
_cell_length_c 14.3243(8)
_cell_measurement_reflns_used 3307
_cell_measurement_temperature 184.65
_cell_measurement_theta_max 25.91
_cell_measurement_theta_min 2.63
_cell_volume 2184.3(2)
_computing_molecular_graphics 'Olex2 (Dolomanov et al., 2009)'
_computing_publication_material 'Olex2 (Dolomanov et al., 2009)'
_computing_structure_refinement 'ShelXL (Sheldrick, 2015)'
_diffrn_ambient_temperature 184.65
_diffrn_measured_fraction_theta_full 0.984
_diffrn_measured_fraction_theta_max 0.977
_diffrn_measurement_device_type 'CCD area detector'
_diffrn_measurement_method 'phi and omega scans'
_diffrn_radiation_monochromator graphite
_diffrn_radiation_type MoK\a
_diffrn_radiation_wavelength 0.71073
_diffrn_reflns_av_R_equivalents 0.0186
_diffrn_reflns_av_unetI/netI 0.0464
_diffrn_reflns_Laue_measured_fraction_full 0.984
_diffrn_reflns_Laue_measured_fraction_max 0.977
_diffrn_reflns_limit_h_max 16
_diffrn_reflns_limit_h_min -15
_diffrn_reflns_limit_k_max 14
_diffrn_reflns_limit_k_min -17
_diffrn_reflns_limit_l_max 17
_diffrn_reflns_limit_l_min -17
_diffrn_reflns_number 11789
_diffrn_reflns_point_group_measured_fraction_full 0.984
_diffrn_reflns_point_group_measured_fraction_max 0.977
_diffrn_reflns_theta_full 25.242
_diffrn_reflns_theta_max 26.028
_diffrn_reflns_theta_min 1.637
_exptl_absorpt_coefficient_mu 1.011
_exptl_absorpt_correction_type none
_exptl_crystal_colour green
_exptl_crystal_colour_primary colourless
_exptl_crystal_density_diffrn 1.456
_exptl_crystal_description block
_exptl_crystal_F_000 980
_exptl_crystal_size_max 0.22
_exptl_crystal_size_mid 0.18
_exptl_crystal_size_min 0.17
_refine_diff_density_max 0.585
_refine_diff_density_min -0.393
_refine_diff_density_rms 0.070
_refine_ls_extinction_method none
_refine_ls_goodness_of_fit_ref 1.015
_refine_ls_hydrogen_treatment constr
_refine_ls_matrix_type full
_refine_ls_number_parameters 552
_refine_ls_number_reflns 8425
_refine_ls_number_restraints 15
_refine_ls_restrained_S_all 1.014
_refine_ls_R_factor_all 0.0724
_refine_ls_R_factor_gt 0.0488
_refine_ls_shift/su_max 0.000
_refine_ls_shift/su_mean 0.000
_refine_ls_structure_factor_coef Fsqd
_refine_ls_weighting_details 'w=1/[\s^2^(Fo^2^)+(0.0611P)^2^+0.6637P] where P=(Fo^2^+2Fc^2^)/3'
_refine_ls_weighting_scheme calc
_refine_ls_wR_factor_gt 0.1101
_refine_ls_wR_factor_ref 0.1227
_reflns_Friedel_coverage 0.000
_reflns_number_gt 6196
_reflns_number_total 8425
_reflns_threshold_expression 'I > 2\s(I)'
_cod_data_source_file c6dt03572h2.cif
_cod_data_source_block complex_3a
_cod_depositor_comments 'Adding full bibliography for 7040871--7040875.cif.'
_cod_database_code 7040873
_shelx_space_group_comment
;
The symmetry employed for this shelxl refinement is uniquely defined
by the following loop, which should always be used as a source of
symmetry information in preference to the above space-group names.
They are only intended as comments.
;
_shelx_estimated_absorpt_t_max 0.847
_shelx_estimated_absorpt_t_min 0.808
_olex2_refinement_description
;
1. Fixed Uiso
 At 1.2 times of:
  All C(H) groups
 At 1.5 times of:
  All C(H,H,H) groups
2. Rigid bond restraints
 C53, C54, C55, C56, C57, C58, C59
 with sigma for 1-2 distances of 0.01 and sigma for 1-3 distances of 0.01
3. Others
 Fixed Sof: C53(0.5) H53(0.5) C54(0.5) H54(0.5) C55(0.5) H55(0.5) C56(0.5)
 C57(0.5) H57(0.5) C58(0.5) H58(0.5) C59(0.5) H59A(0.5) H59B(0.5) H59C(0.5)
4.a Aromatic/amide H refined with riding coordinates:
 C3(H3), C4(H4), C5(H5), C6(H6), C9(H9), C10(H10), C11(H11), C12(H12),
 C17(H17), C18(H18), C19(H19), C33(H33), C34(H34), C35(H35), C36(H36), C39(H39),
  C40(H40), C41(H41), C42(H42), C47(H47), C48(H48), C49(H49), C53(H53),
 C54(H54), C55(H55), C57(H57), C58(H58)
4.b Fitted hexagon refined as free rotating group:
 C53(C54,C55,C56,C57,C58)
4.c Idealised Me refined as rotating group:
 C21(H21A,H21B,H21C), C22(H22A,H22B,H22C), C51(H51A,H51B,H51C), C52(H52A,H52B,
 H52C), C59(H59A,H59B,H59C)
;
_shelx_shelxl_version_number 2014/7
_olex2_submission_special_instructions 'No special instructions were received'

loop_
_space_group_symop_operation_xyz
'x, y, z'
'-x, -y, -z'

loop_
_atom_site_label
_atom_site_type_symbol
_atom_site_fract_x
_atom_site_fract_y
_atom_site_fract_z
_atom_site_U_iso_or_equiv
_atom_site_adp_type
_atom_site_occupancy
_atom_site_site_symmetry_order
_atom_site_calc_flag
_atom_site_refinement_flags_posn
_atom_site_refinement_flags_adp
_atom_site_refinement_flags_occupancy
_atom_site_disorder_assembly
_atom_site_disorder_group
C1 C 0.1817(2) 0.5260(2) 0.3265(2) 0.0285(6) Uani 1 1 d . . . . .
C2 C 0.0910(2) 0.5692(2) 0.2749(2) 0.0316(7) Uani 1 1 d . . . . .
C3 C 0.0771(3) 0.6722(3) 0.1949(3) 0.0383(8) Uani 1 1 d . . . . .
H3 H 0.1299 0.7140 0.1704 0.046 Uiso 1 1 calc R . . . .
C4 C -0.0124(3) 0.7132(3) 0.1518(3) 0.0467(9) Uani 1 1 d . . . . .
H4 H -0.0211 0.7828 0.0978 0.056 Uiso 1 1 calc R . . . .
C5 C -0.0889(3) 0.6526(3) 0.1877(3) 0.0472(9) Uani 1 1 d . . . . .
H5 H -0.1499 0.6804 0.1572 0.057 Uiso 1 1 calc R . . . .
C6 C -0.0784(3) 0.5526(3) 0.2670(3) 0.0420(8) Uani 1 1 d . . . . .
H6 H -0.1324 0.5124 0.2907 0.050 Uiso 1 1 calc R . . . .
C7 C 0.0105(2) 0.5089(3) 0.3133(2) 0.0322(7) Uani 1 1 d . . . . .
C8 C 0.0158(2) 0.4050(2) 0.4042(2) 0.0312(7) Uani 1 1 d . . . . .
C9 C -0.0482(3) 0.3337(3) 0.4325(3) 0.0411(8) Uani 1 1 d . . . . .
H9 H -0.0943 0.3488 0.3889 0.049 Uiso 1 1 calc R . . . .
C10 C -0.0463(3) 0.2412(3) 0.5228(3) 0.0453(9) Uani 1 1 d . . . . .
H10 H -0.0919 0.1945 0.5408 0.054 Uiso 1 1 calc R . . . .
C11 C 0.0202(3) 0.2151(3) 0.5874(3) 0.0446(9) Uani 1 1 d . . . . .
H11 H 0.0200 0.1515 0.6498 0.054 Uiso 1 1 calc R . . . .
C12 C 0.0876(3) 0.2826(3) 0.5606(3) 0.0367(7) Uani 1 1 d . . . . .
H12 H 0.1345 0.2653 0.6042 0.044 Uiso 1 1 calc R . . . .
C13 C 0.0862(2) 0.3760(2) 0.4694(2) 0.0304(7) Uani 1 1 d . . . . .
C14 C 0.1655(2) 0.4399(2) 0.4353(2) 0.0291(6) Uani 1 1 d . . . . .
C15 C 0.3242(2) 0.6138(3) 0.1804(3) 0.0343(7) Uani 1 1 d . . . . .
C16 C 0.3523(3) 0.7081(3) 0.1593(3) 0.0412(8) Uani 1 1 d . . . . .
C17 C 0.4045(3) 0.7630(3) 0.0509(3) 0.0589(11) Uani 1 1 d . . . . .
H17 H 0.4247 0.8273 0.0335 0.071 Uiso 1 1 calc R . . . .
C18 C 0.4267(4) 0.7263(4) -0.0293(4) 0.0736(14) Uani 1 1 d . . . . .
H18 H 0.4624 0.7648 -0.1019 0.088 Uiso 1 1 calc R . . . .
C19 C 0.3975(3) 0.6327(4) -0.0062(3) 0.0611(11) Uani 1 1 d . . . . .
H19 H 0.4126 0.6086 -0.0636 0.073 Uiso 1 1 calc R . . . .
C20 C 0.3468(3) 0.5739(3) 0.0992(3) 0.0450(8) Uani 1 1 d . . . . .
C21 C 0.3262(3) 0.7508(3) 0.2457(3) 0.0529(10) Uani 1 1 d . . . . .
H21A H 0.2482 0.7509 0.2898 0.079 Uiso 1 1 calc GR . . . .
H21B H 0.3366 0.8244 0.2127 0.079 Uiso 1 1 calc GR . . . .
H21C H 0.3763 0.7054 0.2920 0.079 Uiso 1 1 calc GR . . . .
C22 C 0.3206(3) 0.4716(3) 0.1212(3) 0.0543(10) Uani 1 1 d . . . . .
H22A H 0.3397 0.4170 0.1873 0.082 Uiso 1 1 calc GR . . . .
H22B H 0.3645 0.4464 0.0599 0.082 Uiso 1 1 calc GR . . . .
H22C H 0.2405 0.4842 0.1308 0.082 Uiso 1 1 calc GR . . . .
C31 C 0.5727(3) 0.3259(2) 0.3876(2) 0.0300(7) Uani 1 1 d . . . . .
C32 C 0.6707(3) 0.2352(2) 0.4006(3) 0.0320(7) Uani 1 1 d . . . . .
C33 C 0.6677(3) 0.1438(3) 0.4947(3) 0.0390(8) Uani 1 1 d . . . . .
H33 H 0.5989 0.1375 0.5504 0.047 Uiso 1 1 calc R . . . .
C34 C 0.7624(3) 0.0629(3) 0.5084(3) 0.0438(8) Uani 1 1 d . . . . .
H34 H 0.7589 0.0014 0.5729 0.053 Uiso 1 1 calc R . . . .
C35 C 0.8625(3) 0.0717(3) 0.4279(3) 0.0500(9) Uani 1 1 d . . . . .
H35 H 0.9279 0.0157 0.4364 0.060 Uiso 1 1 calc R . . . .
C36 C 0.8676(3) 0.1615(3) 0.3354(3) 0.0485(9) Uani 1 1 d . . . . .
H36 H 0.9373 0.1671 0.2811 0.058 Uiso 1 1 calc R . . . .
C37 C 0.7733(3) 0.2444(3) 0.3191(3) 0.0366(7) Uani 1 1 d . . . . .
C38 C 0.7838(3) 0.3424(3) 0.2214(3) 0.0382(8) Uani 1 1 d . . . . .
C39 C 0.8792(3) 0.3473(3) 0.1324(3) 0.0551(10) Uani 1 1 d . . . . .
H39 H 0.9381 0.2847 0.1316 0.066 Uiso 1 1 calc R . . . .
C40 C 0.8886(3) 0.4427(4) 0.0454(3) 0.0613(11) Uani 1 1 d . . . . .
H40 H 0.9532 0.4439 -0.0153 0.074 Uiso 1 1 calc R . . . .
C41 C 0.8064(3) 0.5361(3) 0.0446(3) 0.0520(10) Uani 1 1 d . . . . .
H41 H 0.8165 0.6015 -0.0141 0.062 Uiso 1 1 calc R . . . .
C42 C 0.7100(3) 0.5337(3) 0.1291(3) 0.0409(8) Uani 1 1 d . . . . .
H42 H 0.6520 0.5971 0.1286 0.049 Uiso 1 1 calc R . . . .
C43 C 0.6978(3) 0.4361(3) 0.2169(3) 0.0333(7) Uani 1 1 d . . . . .
C44 C 0.5918(3) 0.4316(2) 0.3000(2) 0.0305(7) Uani 1 1 d . . . . .
C45 C 0.4234(3) 0.2378(3) 0.5148(3) 0.0384(8) Uani 1 1 d . . . . .
C46 C 0.4106(3) 0.1748(3) 0.4701(4) 0.0528(10) Uani 1 1 d . . . . .
C47 C 0.3606(4) 0.0890(3) 0.5442(6) 0.0803(17) Uani 1 1 d . . . . .
H47 H 0.3496 0.0442 0.5177 0.096 Uiso 1 1 calc R . . . .
C48 C 0.3269(4) 0.0676(4) 0.6539(5) 0.0848(18) Uani 1 1 d . . . . .
H48 H 0.2938 0.0083 0.7021 0.102 Uiso 1 1 calc R . . . .
C49 C 0.3408(3) 0.1313(3) 0.6940(4) 0.0662(13) Uani 1 1 d . . . . .
H49 H 0.3168 0.1157 0.7701 0.079 Uiso 1 1 calc R . . . .
C50 C 0.3891(3) 0.2181(3) 0.6259(3) 0.0453(9) Uani 1 1 d . . . . .
C51 C 0.4072(3) 0.2848(3) 0.6719(3) 0.0562(10) Uani 1 1 d . . . . .
H51A H 0.4813 0.3009 0.6328 0.084 Uiso 1 1 calc GR . . . .
H51B H 0.4026 0.2449 0.7490 0.084 Uiso 1 1 calc GR . . . .
H51C H 0.3493 0.3521 0.6641 0.084 Uiso 1 1 calc GR . . . .
C52 C 0.4474(4) 0.1978(3) 0.3503(4) 0.0748(14) Uani 1 1 d . . . . .
H52A H 0.4191 0.2743 0.3128 0.112 Uiso 1 1 calc GR . . . .
H52B H 0.4176 0.1546 0.3348 0.112 Uiso 1 1 calc GR . . . .
H52C H 0.5295 0.1797 0.3249 0.112 Uiso 1 1 calc GR . . . .
C53 C -0.1354(6) 1.0689(11) 1.0616(13) 0.114(6) Uani 0.5 1 d . U P A -1
H53 H -0.2055 1.1075 1.0944 0.137 Uiso 0.5 1 calc R . P A -1
C54 C -0.1247(7) 1.0420(10) 0.9754(12) 0.102(5) Uani 0.5 1 d G U P A -1
H54 H -0.1875 1.0621 0.9494 0.123 Uiso 0.5 1 calc R . P A -1
C55 C -0.0221(9) 0.9856(8) 0.9274(8) 0.096(5) Uani 0.5 1 d G U P A -1
H55 H -0.0148 0.9672 0.8685 0.115 Uiso 0.5 1 calc R . P A -1
C56 C 0.0698(6) 0.9562(8) 0.9655(8) 0.076(3) Uani 0.5 1 d G U P A -1
C57 C 0.0592(7) 0.9831(7) 1.0517(8) 0.079(4) Uani 0.5 1 d G U P A -1
H57 H 0.1220 0.9630 1.0778 0.095 Uiso 0.5 1 calc R . P A -1
C58 C -0.0434(9) 1.0395(9) 1.0997(9) 0.100(4) Uani 0.5 1 d G U P A -1
H58 H -0.0507 1.0579 1.1586 0.119 Uiso 0.5 1 calc R . P A -1
C59 C 0.1786(15) 0.899(2) 0.9123(17) 0.135(6) Uani 0.5 1 d . U P A -1
H59A H 0.1894 0.8219 0.9538 0.203 Uiso 0.5 1 calc GR . P A -1
H59B H 0.2388 0.9253 0.9091 0.203 Uiso 0.5 1 calc GR . P A -1
H59C H 0.1803 0.9124 0.8386 0.203 Uiso 0.5 1 calc GR . P A -1
Cl1 Cl 0.33477(7) 0.57409(7) 0.52059(7) 0.0440(2) Uani 1 1 d . . . . .
Cl2 Cl 0.14546(8) 0.00608(8) 0.25763(9) 0.0554(3) Uani 1 1 d . . . . .
Cl3 Cl 0.27870(12) 0.17245(10) -0.00460(9) 0.0827(4) Uani 1 1 d . . . . .
Cl4 Cl 0.42536(9) 0.02403(10) 0.19906(10) 0.0749(4) Uani 1 1 d . . . . .
Cl5 Cl 0.19265(12) 0.24376(9) 0.23249(10) 0.0824(4) Uani 1 1 d . . . . .
Fe1 Fe 0.36287(4) 0.48799(4) 0.41256(4) 0.03035(13) Uani 1 1 d . . . . .
Fe2 Fe 0.26302(4) 0.11224(4) 0.16850(4) 0.04197(15) Uani 1 1 d . . . . .
N1 N 0.2783(2) 0.55034(19) 0.2918(2) 0.0300(6) Uani 1 1 d . . . . .
N2 N 0.4675(2) 0.33135(19) 0.4403(2) 0.0296(6) Uani 1 1 d . . . . .
O1 O 0.22871(17) 0.41914(17) 0.49028(17) 0.0349(5) Uani 1 1 d . . . . .
O2 O 0.51121(17) 0.51160(17) 0.29676(18) 0.0362(5) Uani 1 1 d . . . . .

loop_
_atom_site_aniso_label
_atom_site_aniso_U_11
_atom_site_aniso_U_22
_atom_site_aniso_U_33
_atom_site_aniso_U_23
_atom_site_aniso_U_13
_atom_site_aniso_U_12
C1 0.0271(16) 0.0249(15) 0.0339(16) -0.0121(13) -0.0094(13) -0.0035(12)
C2 0.0248(16) 0.0326(17) 0.0332(17) -0.0110(14) -0.0085(13) -0.0025(13)
C3 0.0329(17) 0.0392(19) 0.0368(18) -0.0079(15) -0.0102(14) -0.0083(15)
C4 0.038(2) 0.047(2) 0.041(2) -0.0059(17) -0.0143(16) -0.0037(17)
C5 0.0273(17) 0.059(2) 0.045(2) -0.0123(18) -0.0146(16) -0.0020(16)
C6 0.0284(17) 0.052(2) 0.045(2) -0.0132(17) -0.0130(15) -0.0096(15)
C7 0.0241(15) 0.0358(17) 0.0334(17) -0.0123(14) -0.0078(13) -0.0033(13)
C8 0.0226(15) 0.0353(17) 0.0350(17) -0.0157(14) -0.0041(13) -0.0060(13)
C9 0.0294(17) 0.043(2) 0.053(2) -0.0174(17) -0.0124(16) -0.0097(15)
C10 0.0379(19) 0.040(2) 0.058(2) -0.0159(18) -0.0062(17) -0.0184(16)
C11 0.043(2) 0.0304(18) 0.051(2) -0.0068(16) -0.0090(17) -0.0130(15)
C12 0.0331(17) 0.0344(18) 0.0399(18) -0.0108(15) -0.0111(15) -0.0068(14)
C13 0.0273(16) 0.0292(16) 0.0359(17) -0.0138(14) -0.0062(13) -0.0076(13)
C14 0.0243(15) 0.0269(15) 0.0354(16) -0.0136(13) -0.0068(13) -0.0033(12)
C15 0.0242(15) 0.0350(17) 0.0364(17) -0.0058(14) -0.0091(13) -0.0067(13)
C16 0.0285(17) 0.0331(18) 0.051(2) -0.0045(16) -0.0127(15) -0.0061(14)
C17 0.050(2) 0.043(2) 0.059(3) 0.001(2) -0.004(2) -0.0203(19)
C18 0.066(3) 0.073(3) 0.044(2) -0.004(2) 0.008(2) -0.023(3)
C19 0.059(3) 0.068(3) 0.038(2) -0.016(2) 0.0015(19) -0.015(2)
C20 0.0359(19) 0.050(2) 0.044(2) -0.0172(17) -0.0081(16) -0.0074(16)
C21 0.063(3) 0.0317(19) 0.068(3) -0.0113(18) -0.023(2) -0.0175(18)
C22 0.052(2) 0.062(3) 0.058(2) -0.033(2) -0.0097(19) -0.014(2)
C31 0.0325(17) 0.0295(16) 0.0355(17) -0.0134(14) -0.0154(14) -0.0062(13)
C32 0.0356(17) 0.0298(16) 0.0404(18) -0.0186(14) -0.0157(14) -0.0044(13)
C33 0.0390(19) 0.0380(19) 0.0438(19) -0.0140(16) -0.0163(16) -0.0084(15)
C34 0.048(2) 0.0365(19) 0.051(2) -0.0141(17) -0.0261(18) -0.0032(16)
C35 0.037(2) 0.044(2) 0.069(3) -0.025(2) -0.0213(19) 0.0045(16)
C36 0.0355(19) 0.042(2) 0.061(2) -0.0227(19) -0.0111(17) 0.0015(16)
C37 0.0364(18) 0.0331(17) 0.047(2) -0.0211(16) -0.0112(15) -0.0065(14)
C38 0.0338(18) 0.0394(19) 0.0451(19) -0.0216(16) -0.0089(15) -0.0060(15)
C39 0.043(2) 0.051(2) 0.061(3) -0.026(2) 0.0015(19) -0.0087(18)
C40 0.048(2) 0.069(3) 0.056(2) -0.026(2) 0.0096(19) -0.022(2)
C41 0.051(2) 0.053(2) 0.042(2) -0.0079(18) -0.0046(18) -0.0212(19)
C42 0.0403(19) 0.044(2) 0.0378(19) -0.0113(16) -0.0104(16) -0.0133(16)
C43 0.0315(17) 0.0379(18) 0.0356(17) -0.0157(15) -0.0089(14) -0.0104(14)
C44 0.0306(17) 0.0356(17) 0.0335(17) -0.0150(14) -0.0116(13) -0.0097(14)
C45 0.0296(17) 0.0295(17) 0.056(2) -0.0086(16) -0.0182(16) -0.0081(14)
C46 0.053(2) 0.034(2) 0.083(3) -0.014(2) -0.038(2) -0.0087(17)
C47 0.071(3) 0.035(2) 0.153(5) -0.024(3) -0.058(4) -0.013(2)
C48 0.060(3) 0.040(3) 0.122(5) 0.016(3) -0.031(3) -0.027(2)
C49 0.040(2) 0.046(2) 0.075(3) 0.011(2) -0.015(2) -0.0112(19)
C50 0.0293(18) 0.0388(19) 0.051(2) -0.0001(17) -0.0127(16) -0.0081(15)
C51 0.055(2) 0.066(3) 0.0339(19) -0.0097(19) -0.0064(18) -0.015(2)
C52 0.104(4) 0.052(3) 0.105(4) -0.035(3) -0.062(3) -0.013(3)
C53 0.088(11) 0.117(18) 0.089(14) 0.010(9) -0.006(12) -0.052(13)
C54 0.112(9) 0.064(8) 0.122(11) 0.026(7) -0.074(10) -0.039(8)
C55 0.133(10) 0.057(10) 0.104(12) 0.020(8) -0.091(10) -0.025(9)
C56 0.093(7) 0.063(7) 0.067(7) 0.021(5) -0.038(7) -0.050(6)
C57 0.114(9) 0.051(9) 0.099(9) 0.013(7) -0.073(8) -0.049(8)
C58 0.149(11) 0.056(8) 0.098(10) 0.006(6) -0.061(9) -0.040(9)
C59 0.116(10) 0.122(15) 0.087(11) 0.017(8) -0.005(10) -0.035(10)
Cl1 0.0381(5) 0.0534(5) 0.0561(5) -0.0323(4) -0.0153(4) -0.0085(4)
Cl2 0.0439(5) 0.0483(5) 0.0706(6) -0.0167(5) -0.0144(5) -0.0140(4)
Cl3 0.1178(11) 0.0729(8) 0.0451(6) -0.0078(5) -0.0332(7) -0.0138(7)
Cl4 0.0453(6) 0.0817(8) 0.0793(8) -0.0045(6) -0.0256(5) -0.0160(5)
Cl5 0.1251(11) 0.0498(6) 0.0692(7) -0.0269(6) -0.0132(7) -0.0250(7)
Fe1 0.0271(2) 0.0308(2) 0.0369(3) -0.0131(2) -0.01083(19) -0.00708(18)
Fe2 0.0458(3) 0.0346(3) 0.0400(3) -0.0060(2) -0.0150(2) -0.0091(2)
N1 0.0285(14) 0.0272(13) 0.0352(14) -0.0100(11) -0.0102(11) -0.0073(11)
N2 0.0287(14) 0.0297(14) 0.0358(14) -0.0121(12) -0.0114(11) -0.0091(11)
O1 0.0352(12) 0.0387(12) 0.0340(12) -0.0069(10) -0.0143(10) -0.0140(10)
O2 0.0292(12) 0.0318(12) 0.0421(13) -0.0084(10) -0.0119(10) -0.0047(10)

loop_
_atom_type_symbol
_atom_type_description
_atom_type_scat_dispersion_real
_atom_type_scat_dispersion_imag
_atom_type_scat_source
C C 0.0033 0.0016 'International Tables Vol C Tables 4.2.6.8 and 6.1.1.4'
H H 0.0000 0.0000 'International Tables Vol C Tables 4.2.6.8 and 6.1.1.4'
Cl Cl 0.1484 0.1585 'International Tables Vol C Tables 4.2.6.8 and 6.1.1.4'
Fe Fe 0.3463 0.8444 'International Tables Vol C Tables 4.2.6.8 and 6.1.1.4'
N N 0.0061 0.0033 'International Tables Vol C Tables 4.2.6.8 and 6.1.1.4'
O O 0.0106 0.0060 'International Tables Vol C Tables 4.2.6.8 and 6.1.1.4'

loop_
_geom_angle_atom_site_label_1
_geom_angle_atom_site_label_2
_geom_angle_atom_site_label_3
_geom_angle
C2 C1 C14 117.5(3)
N1 C1 C2 130.1(3)
N1 C1 C14 112.4(2)
C3 C2 C1 121.9(3)
C3 C2 C7 119.3(3)
C7 C2 C1 118.5(3)
C2 C3 H3 119.6
C4 C3 C2 120.8(3)
C4 C3 H3 119.6
C3 C4 H4 120.3
C5 C4 C3 119.5(3)
C5 C4 H4 120.3
C4 C5 H5 119.6
C6 C5 C4 120.9(3)
C6 C5 H5 119.6
C5 C6 H6 119.4
C5 C6 C7 121.2(3)
C7 C6 H6 119.4
C2 C7 C8 121.3(3)
C6 C7 C2 118.2(3)
C6 C7 C8 120.4(3)
C9 C8 C7 123.5(3)
C9 C8 C13 116.9(3)
C13 C8 C7 119.6(3)
C8 C9 H9 119.4
C10 C9 C8 121.3(3)
C10 C9 H9 119.4
C9 C10 H10 119.3
C11 C10 C9 121.4(3)
C11 C10 H10 119.3
C10 C11 H11 120.4
C10 C11 C12 119.3(3)
C12 C11 H11 120.4
C11 C12 H12 120.2
C11 C12 C13 119.6(3)
C13 C12 H12 120.2
C8 C13 C14 119.1(3)
C12 C13 C8 121.5(3)
C12 C13 C14 119.2(3)
C13 C14 C1 119.7(3)
O1 C14 C1 118.0(3)
O1 C14 C13 122.0(3)
C16 C15 N1 118.7(3)
C20 C15 C16 122.7(3)
C20 C15 N1 118.4(3)
C15 C16 C17 116.8(4)
C15 C16 C21 122.4(3)
C17 C16 C21 120.8(3)
C16 C17 H17 119.2
C18 C17 C16 121.5(4)
C18 C17 H17 119.2
C17 C18 H18 119.8
C17 C18 C19 120.4(4)
C19 C18 H18 119.8
C18 C19 H19 119.5
C20 C19 C18 121.1(4)
C20 C19 H19 119.5
C15 C20 C22 123.2(3)
C19 C20 C15 117.4(4)
C19 C20 C22 119.5(4)
C16 C21 H21A 109.5
C16 C21 H21B 109.5
C16 C21 H21C 109.5
H21A C21 H21B 109.5
H21A C21 H21C 109.5
H21B C21 H21C 109.5
C20 C22 H22A 109.5
C20 C22 H22B 109.5
C20 C22 H22C 109.5
H22A C22 H22B 109.5
H22A C22 H22C 109.5
H22B C22 H22C 109.5
C32 C31 C44 117.9(3)
N2 C31 C32 130.4(3)
N2 C31 C44 111.7(3)
C33 C32 C31 122.2(3)
C33 C32 C37 118.9(3)
C37 C32 C31 118.7(3)
C32 C33 H33 119.4
C34 C33 C32 121.3(3)
C34 C33 H33 119.4
C33 C34 H34 120.2
C33 C34 C35 119.6(3)
C35 C34 H34 120.2
C34 C35 H35 120.0
C36 C35 C34 120.0(3)
C36 C35 H35 120.0
C35 C36 H36 119.2
C35 C36 C37 121.7(3)
C37 C36 H36 119.2
C32 C37 C38 121.5(3)
C36 C37 C32 118.5(3)
C36 C37 C38 119.9(3)
C39 C38 C37 122.3(3)
C39 C38 C43 117.5(3)
C43 C38 C37 120.2(3)
C38 C39 H39 119.8
C40 C39 C38 120.5(4)
C40 C39 H39 119.8
C39 C40 H40 119.2
C41 C40 C39 121.6(4)
C41 C40 H40 119.2
C40 C41 H41 120.2
C42 C41 C40 119.5(4)
C42 C41 H41 120.2
C41 C42 H42 120.3
C41 C42 C43 119.4(3)
C43 C42 H42 120.3
C38 C43 C42 121.4(3)
C38 C43 C44 119.5(3)
C42 C43 C44 119.0(3)
C43 C44 C31 119.9(3)
O2 C44 C31 118.0(3)
O2 C44 C43 121.8(3)
C46 C45 N2 117.3(3)
C50 C45 C46 123.1(3)
C50 C45 N2 119.4(3)
C45 C46 C52 122.3(3)
C47 C46 C45 115.9(4)
C47 C46 C52 121.8(4)
C46 C47 H47 119.0
C48 C47 C46 122.0(4)
C48 C47 H47 119.0
C47 C48 H48 119.9
C49 C48 C47 120.2(4)
C49 C48 H48 119.9
C48 C49 H49 119.3
C48 C49 C50 121.3(5)
C50 C49 H49 119.3
C45 C50 C51 122.1(3)
C49 C50 C45 117.5(4)
C49 C50 C51 120.4(4)
C50 C51 H51A 109.5
C50 C51 H51B 109.5
C50 C51 H51C 109.5
H51A C51 H51B 109.5
H51A C51 H51C 109.5
H51B C51 H51C 109.5
C46 C52 H52A 109.5
C46 C52 H52B 109.5
C46 C52 H52C 109.5
H52A C52 H52B 109.5
H52A C52 H52C 109.5
H52B C52 H52C 109.5
C54 C53 H53 120.0
C54 C53 C58 120.0
C58 C53 H53 120.0
C53 C54 H54 120.0
C55 C54 C53 120.0
C55 C54 H54 120.0
C54 C55 H55 120.0
C56 C55 C54 120.0
C56 C55 H55 120.0
C55 C56 C57 120.0
C55 C56 C59 119.6(11)
C57 C56 C59 120.4(11)
C56 C57 H57 120.0
C56 C57 C58 120.0
C58 C57 H57 120.0
C53 C58 H58 120.0
C57 C58 C53 120.0
C57 C58 H58 120.0
C56 C59 H59A 109.5
C56 C59 H59B 109.5
C56 C59 H59C 109.5
H59A C59 H59B 109.5
H59A C59 H59C 109.5
H59B C59 H59C 109.5
N1 Fe1 Cl1 122.89(7)
N2 Fe1 Cl1 118.45(7)
N2 Fe1 N1 118.44(9)
O1 Fe1 Cl1 100.40(7)
O1 Fe1 N1 77.04(9)
O1 Fe1 N2 87.90(9)
O1 Fe1 O2 153.26(9)
O2 Fe1 Cl1 106.12(7)
O2 Fe1 N1 91.20(9)
O2 Fe1 N2 76.60(9)
Cl3 Fe2 Cl2 109.55(5)
Cl3 Fe2 Cl5 111.15(5)
Cl4 Fe2 Cl2 109.55(4)
Cl4 Fe2 Cl3 110.60(6)
Cl4 Fe2 Cl5 109.53(6)
Cl5 Fe2 Cl2 106.36(5)
C1 N1 C15 122.8(2)
C1 N1 Fe1 114.2(2)
C15 N1 Fe1 122.91(18)
C31 N2 C45 123.0(3)
C31 N2 Fe1 115.6(2)
C45 N2 Fe1 121.40(19)
C14 O1 Fe1 116.39(19)
C44 O2 Fe1 116.83(19)

loop_
_geom_bond_atom_site_label_1
_geom_bond_atom_site_label_2
_geom_bond_distance
C1 C2 1.467(4)
C1 C14 1.488(4)
C1 N1 1.303(4)
C2 C3 1.407(4)
C2 C7 1.410(4)
C3 H3 0.9500
C3 C4 1.380(4)
C4 H4 0.9500
C4 C5 1.377(5)
C5 H5 0.9500
C5 C6 1.374(5)
C6 H6 0.9500
C6 C7 1.398(4)
C7 C8 1.477(4)
C8 C9 1.388(4)
C8 C13 1.414(4)
C9 H9 0.9500
C9 C10 1.379(5)
C10 H10 0.9500
C10 C11 1.374(5)
C11 H11 0.9500
C11 C12 1.386(4)
C12 H12 0.9500
C12 C13 1.393(4)
C13 C14 1.447(4)
C14 O1 1.248(3)
C15 C16 1.402(4)
C15 C20 1.396(5)
C15 N1 1.446(4)
C16 C17 1.405(5)
C16 C21 1.482(5)
C17 H17 0.9500
C17 C18 1.353(6)
C18 H18 0.9500
C18 C19 1.390(6)
C19 H19 0.9500
C19 C20 1.387(5)
C20 C22 1.494(5)
C21 H21A 0.9800
C21 H21B 0.9800
C21 H21C 0.9800
C22 H22A 0.9800
C22 H22B 0.9800
C22 H22C 0.9800
C31 C32 1.469(4)
C31 C44 1.505(4)
C31 N2 1.296(4)
C32 C33 1.399(4)
C32 C37 1.409(4)
C33 H33 0.9500
C33 C34 1.377(5)
C34 H34 0.9500
C34 C35 1.380(5)
C35 H35 0.9500
C35 C36 1.374(5)
C36 H36 0.9500
C36 C37 1.390(4)
C37 C38 1.479(5)
C38 C39 1.396(5)
C38 C43 1.402(4)
C39 H39 0.9500
C39 C40 1.386(6)
C40 H40 0.9500
C40 C41 1.379(6)
C41 H41 0.9500
C41 C42 1.373(5)
C42 H42 0.9500
C42 C43 1.413(4)
C43 C44 1.444(4)
C44 O2 1.247(4)
C45 C46 1.399(5)
C45 C50 1.393(5)
C45 N2 1.443(4)
C46 C47 1.398(6)
C46 C52 1.498(6)
C47 H47 0.9500
C47 C48 1.370(8)
C48 H48 0.9500
C48 C49 1.364(7)
C49 H49 0.9500
C49 C50 1.385(5)
C50 C51 1.500(5)
C51 H51A 0.9800
C51 H51B 0.9800
C51 H51C 0.9800
C52 H52A 0.9800
C52 H52B 0.9800
C52 H52C 0.9800
C53 H53 0.9500
C53 C54 1.3900
C53 C58 1.3900
C54 H54 0.9500
C54 C55 1.3900
C55 H55 0.9500
C55 C56 1.3900
C56 C57 1.3900
C56 C59 1.469(19)
C57 H57 0.9500
C57 C58 1.3900
C58 H58 0.9500
C59 H59A 0.9800
C59 H59B 0.9800
C59 H59C 0.9800
Cl1 Fe1 2.2209(9)
Cl2 Fe2 2.1973(10)
Cl3 Fe2 2.1817(12)
Cl4 Fe2 2.1769(12)
Cl5 Fe2 2.1893(12)
Fe1 N1 2.124(2)
Fe1 N2 2.113(2)
Fe1 O1 2.038(2)
Fe1 O2 2.044(2)

loop_
_geom_torsion_atom_site_label_1
_geom_torsion_atom_site_label_2
_geom_torsion_atom_site_label_3
_geom_torsion_atom_site_label_4
_geom_torsion
C1 C2 C3 C4 -176.5(3)
C1 C2 C7 C6 177.3(3)
C1 C2 C7 C8 0.5(4)
C1 C14 O1 Fe1 -10.4(4)
C2 C1 C14 C13 21.8(4)
C2 C1 C14 O1 -164.4(3)
C2 C1 N1 C15 -13.1(5)
C2 C1 N1 Fe1 167.3(3)
C2 C3 C4 C5 0.1(5)
C2 C7 C8 C9 -168.0(3)
C2 C7 C8 C13 14.2(5)
C3 C2 C7 C6 2.6(5)
C3 C2 C7 C8 -174.2(3)
C3 C4 C5 C6 1.0(6)
C4 C5 C6 C7 -0.3(6)
C5 C6 C7 C2 -1.5(5)
C5 C6 C7 C8 175.3(3)
C6 C7 C8 C9 15.2(5)
C6 C7 C8 C13 -162.6(3)
C7 C2 C3 C4 -1.9(5)
C7 C8 C9 C10 -175.2(3)
C7 C8 C13 C12 175.2(3)
C7 C8 C13 C14 -10.3(4)
C8 C9 C10 C11 -1.0(6)
C8 C13 C14 C1 -7.5(4)
C8 C13 C14 O1 178.9(3)
C9 C8 C13 C12 -2.8(5)
C9 C8 C13 C14 171.8(3)
C9 C10 C11 C12 -0.7(6)
C10 C11 C12 C13 0.5(5)
C11 C12 C13 C8 1.2(5)
C11 C12 C13 C14 -173.3(3)
C12 C13 C14 C1 167.2(3)
C12 C13 C14 O1 -6.4(5)
C13 C8 C9 C10 2.6(5)
C13 C14 O1 Fe1 163.3(2)
C14 C1 C2 C3 156.7(3)
C14 C1 C2 C7 -17.9(4)
C14 C1 N1 C15 166.3(3)
C14 C1 N1 Fe1 -13.3(3)
C15 C16 C17 C18 -0.1(6)
C16 C15 C20 C19 -1.1(5)
C16 C15 C20 C22 177.9(3)
C16 C15 N1 C1 123.3(3)
C16 C15 N1 Fe1 -57.1(3)
C16 C17 C18 C19 0.3(7)
C17 C18 C19 C20 -1.0(7)
C18 C19 C20 C15 1.3(6)
C18 C19 C20 C22 -177.7(4)
C20 C15 C16 C17 0.5(5)
C20 C15 C16 C21 178.9(3)
C20 C15 N1 C1 -61.6(4)
C20 C15 N1 Fe1 117.9(3)
C21 C16 C17 C18 -178.5(4)
C31 C32 C33 C34 -175.6(3)
C31 C32 C37 C36 175.6(3)
C31 C32 C37 C38 -0.4(4)
C31 C44 O2 Fe1 0.3(3)
C32 C31 C44 C43 14.0(4)
C32 C31 C44 O2 -171.9(3)
C32 C31 N2 C45 -11.1(5)
C32 C31 N2 Fe1 167.8(3)
C32 C33 C34 C35 0.0(5)
C32 C37 C38 C39 -170.1(3)
C32 C37 C38 C43 12.0(5)
C33 C32 C37 C36 0.5(4)
C33 C32 C37 C38 -175.5(3)
C33 C34 C35 C36 0.9(5)
C34 C35 C36 C37 -1.1(6)
C35 C36 C37 C32 0.4(5)
C35 C36 C37 C38 176.4(3)
C36 C37 C38 C39 14.0(5)
C36 C37 C38 C43 -163.9(3)
C37 C32 C33 C34 -0.6(5)
C37 C38 C39 C40 -175.9(3)
C37 C38 C43 C42 173.9(3)
C37 C38 C43 C44 -10.0(5)
C38 C39 C40 C41 1.8(7)
C38 C43 C44 C31 -2.8(4)
C38 C43 C44 O2 -176.7(3)
C39 C38 C43 C42 -4.1(5)
C39 C38 C43 C44 172.0(3)
C39 C40 C41 C42 -3.6(6)
C40 C41 C42 C43 1.6(6)
C41 C42 C43 C38 2.3(5)
C41 C42 C43 C44 -173.8(3)
C42 C43 C44 C31 173.4(3)
C42 C43 C44 O2 -0.5(4)
C43 C38 C39 C40 2.1(6)
C43 C44 O2 Fe1 174.3(2)
C44 C31 C32 C33 162.9(3)
C44 C31 C32 C37 -12.1(4)
C44 C31 N2 C45 168.6(3)
C44 C31 N2 Fe1 -12.4(3)
C45 C46 C47 C48 -0.4(6)
C46 C45 C50 C49 0.4(5)
C46 C45 C50 C51 178.0(3)
C46 C45 N2 C31 -76.0(4)
C46 C45 N2 Fe1 105.1(3)
C46 C47 C48 C49 0.6(7)
C47 C48 C49 C50 -0.2(7)
C48 C49 C50 C45 -0.3(6)
C48 C49 C50 C51 -177.9(4)
C50 C45 C46 C47 -0.1(5)
C50 C45 C46 C52 179.5(4)
C50 C45 N2 C31 108.1(4)
C50 C45 N2 Fe1 -70.8(3)
C52 C46 C47 C48 180.0(4)
C53 C54 C55 C56 0.0
C54 C53 C58 C57 0.0
C54 C55 C56 C57 0.0
C54 C55 C56 C59 -178(2)
C55 C56 C57 C58 0.0
C56 C57 C58 C53 0.0
C58 C53 C54 C55 0.0
C59 C56 C57 C58 178(2)
N1 C1 C2 C3 -24.0(5)
N1 C1 C2 C7 161.4(3)
N1 C1 C14 C13 -157.7(3)
N1 C1 C14 O1 16.1(4)
N1 C15 C16 C17 175.3(3)
N1 C15 C16 C21 -6.3(5)
N1 C15 C20 C19 -175.9(3)
N1 C15 C20 C22 3.1(5)
N2 C31 C32 C33 -17.4(5)
N2 C31 C32 C37 167.7(3)
N2 C31 C44 C43 -165.8(3)
N2 C31 C44 O2 8.3(4)
N2 C45 C46 C47 -175.8(3)
N2 C45 C46 C52 3.8(5)
N2 C45 C50 C49 176.0(3)
N2 C45 C50 C51 -6.4(5)
